data_4128970
loop_
_publ_author_name
'Pabst, Tyler P.'
'Obligacion, Jennifer V.'
'Rochette, \'Etienne'
'Pappas, Iraklis'
'Chirik, Paul J.'

_publ_section_title
;
 Cobalt-Catalyzed Borylation of Fluorinated Arenes: Thermodynamic Control
 of C(sp<sup>2</sup>)-H Oxidative Addition Results in
 <i>ortho</i>-to-Fluorine Selectivity.
;
_journal_issue 38
_journal_name_full 'Journal of the American Chemical Society'
_journal_page_first 15378
_journal_page_last 15389
_journal_paper_doi 10.1021/jacs.9b07984
_journal_volume 141
_journal_year 2019
_chemical_formula_sum 'C27 H40 Co F4 N P2'
_chemical_formula_weight 575.47
_space_group_crystal_system triclinic
_space_group_IT_number 2
_space_group_name_Hall '-P 1'
_space_group_name_H-M_alt 'P -1'
_atom_sites_solution_hydrogens mixed
_audit_creation_method SHELXL-2014
_cell_angle_alpha 84.3540(10)
_cell_angle_beta 76.8540(10)
_cell_angle_gamma 69.0230(10)
_cell_formula_units_Z 2
_cell_length_a 8.2188(2)
_cell_length_b 11.2255(3)
_cell_length_c 16.4158(4)
_cell_measurement_reflns_used 9920
_cell_measurement_temperature 100(2)
_cell_measurement_theta_max 32.09
_cell_measurement_theta_min 2.34
_cell_volume 1376.85(6)
_computing_cell_refinement 'Bruker SAINT'
_computing_data_collection 'Bruker APEX2'
_computing_data_reduction 'Bruker SAINT'
_computing_molecular_graphics 'ORTEP 3 (Farraguia, 1997)'
_computing_structure_refinement 'SHELXL-2014 (Sheldrick, 2014)'
_computing_structure_solution 'SIR 92 (Giacavazzo, 1993)'
_diffrn_ambient_temperature 100(2)
_diffrn_measured_fraction_theta_full 0.999
_diffrn_measured_fraction_theta_max 0.972
_diffrn_measurement_device_type 'Bruker APEX2 CCD'
_diffrn_measurement_method 'phi and omega scans'
_diffrn_radiation_source 'fine-focus sealed tube'
_diffrn_radiation_type MoK\a
_diffrn_radiation_wavelength 0.71073
_diffrn_reflns_av_R_equivalents 0.0310
_diffrn_reflns_av_unetI/netI 0.0338
_diffrn_reflns_Laue_measured_fraction_full 0.999
_diffrn_reflns_Laue_measured_fraction_max 0.972
_diffrn_reflns_limit_h_max 12
_diffrn_reflns_limit_h_min -11
_diffrn_reflns_limit_k_max 16
_diffrn_reflns_limit_k_min -16
_diffrn_reflns_limit_l_max 24
_diffrn_reflns_limit_l_min -24
_diffrn_reflns_number 32740
_diffrn_reflns_point_group_measured_fraction_full 0.999
_diffrn_reflns_point_group_measured_fraction_max 0.972
_diffrn_reflns_theta_full 25.242
_diffrn_reflns_theta_max 32.135
_diffrn_reflns_theta_min 2.344
_exptl_absorpt_coefficient_mu 0.783
_exptl_absorpt_correction_T_max 0.7463
_exptl_absorpt_correction_T_min 0.6718
_exptl_absorpt_correction_type multi-scan
_exptl_absorpt_process_details 'SADABS V2008/1 (Bruker AXS)'
_exptl_crystal_colour red
_exptl_crystal_density_diffrn 1.388
_exptl_crystal_description Shard
_exptl_crystal_F_000 604
_exptl_crystal_size_max 0.412
_exptl_crystal_size_mid 0.290
_exptl_crystal_size_min 0.188
_refine_diff_density_max 0.784
_refine_diff_density_min -0.749
_refine_diff_density_rms 0.072
_refine_ls_extinction_method none
_refine_ls_goodness_of_fit_ref 1.045
_refine_ls_hydrogen_treatment mixed
_refine_ls_matrix_type full
_refine_ls_number_parameters 360
_refine_ls_number_reflns 9410
_refine_ls_number_restraints 6
_refine_ls_restrained_S_all 1.045
_refine_ls_R_factor_all 0.0460
_refine_ls_R_factor_gt 0.0345
_refine_ls_shift/su_max 0.001
_refine_ls_shift/su_mean 0.000
_refine_ls_structure_factor_coef Fsqd
_refine_ls_weighting_details 'w=1/[\s^2^(Fo^2^)+(0.0351P)^2^+0.6723P] where P=(Fo^2^+2Fc^2^)/3'
_refine_ls_weighting_scheme calc
_refine_ls_wR_factor_gt 0.0787
_refine_ls_wR_factor_ref 0.0834
_reflns_Friedel_coverage 0.000
_reflns_number_gt 7880
_reflns_number_total 9410
_reflns_threshold_expression 'I > 2\s(I)'
_cod_data_source_file ja9b07984_si_002.cif
_cod_data_source_block jvo16
_cod_database_code 4128970
_shelx_space_group_comment
;
The symmetry employed for this shelxl refinement is uniquely defined
by the following loop, which should always be used as a source of
symmetry information in preference to the above space-group names.
They are only intended as comments.
;
_shelx_estimated_absorpt_t_min 0.739
_shelx_estimated_absorpt_t_max 0.867
_shelxl_version_number 2014-3

loop_
_space_group_symop_operation_xyz
'x, y, z'
'-x, -y, -z'

loop_
_atom_site_label
_atom_site_type_symbol
_atom_site_fract_x
_atom_site_fract_y
_atom_site_fract_z
_atom_site_U_iso_or_equiv
_atom_site_adp_type
_atom_site_occupancy
_atom_site_site_symmetry_order
_atom_site_calc_flag
_atom_site_refinement_flags_posn
_atom_site_refinement_flags_adp
_atom_site_refinement_flags_occupancy
_atom_site_disorder_assembly
_atom_site_disorder_group
C1 C 0.57672(17) 0.18838(13) 0.39834(8) 0.0173(2) Uani 1 1 d . . . . .
H1A H 0.6237(6) 0.2562(8) 0.40070(9) 0.021 Uiso 1 1 calc R U . . .
H1B H 0.5834(2) 0.1382(6) 0.4504(6) 0.021 Uiso 1 1 calc R U . . .
C2 C 0.68421(17) 0.10479(12) 0.32524(8) 0.0138(2) Uani 1 1 d . . . . .
C3 C 0.85135(17) 0.01753(12) 0.32817(8) 0.0160(2) Uani 1 1 d . . . . .
H3 H 0.8959(8) 0.0077(2) 0.3786(9) 0.019 Uiso 1 1 calc R U . . .
C4 C 0.95639(17) -0.05641(12) 0.25934(9) 0.0168(2) Uani 1 1 d . . . . .
C5 C 0.88191(18) -0.03796(12) 0.18920(8) 0.0164(2) Uani 1 1 d . . . . .
H5 H 0.9470(12) -0.0847(9) 0.1415(9) 0.020 Uiso 1 1 calc R U . . .
C6 C 0.71269(17) 0.04858(11) 0.18885(8) 0.0138(2) Uani 1 1 d . . . . .
C7 C 0.63042(19) 0.06392(12) 0.11404(8) 0.0175(3) Uani 1 1 d . . . . .
H7A H 0.5857(6) -0.0030(9) 0.11342(8) 0.021 Uiso 1 1 calc R U . . .
H7B H 0.7172(11) 0.06035(13) 0.0643(6) 0.021 Uiso 1 1 calc R U . . .
C8 C 1.14007(19) -0.14917(14) 0.26128(10) 0.0242(3) Uani 1 1 d . . . . .
H8A H 1.1343(3) -0.2061(10) 0.3050(7) 0.036 Uiso 1 1 calc R U . . .
H8B H 1.2115(10) -0.1056(5) 0.2680(8) 0.036 Uiso 1 1 calc R U . . .
H8C H 1.1867(9) -0.1925(10) 0.2119(6) 0.036 Uiso 1 1 calc R U . . .
C9 C 0.23952(19) 0.15104(14) 0.45346(8) 0.0199(3) Uani 1 1 d . . . . .
H9 H 0.2833(9) 0.1339(4) 0.5046(10) 0.024 Uiso 1 1 calc R U . . .
C10 C 0.0366(2) 0.21191(17) 0.47548(10) 0.0294(3) Uani 1 1 d . . . . .
H10A H 0.0037(5) 0.2881(11) 0.5074(8) 0.044 Uiso 1 1 calc R U . . .
H10B H -0.0131(7) 0.1520(8) 0.5084(8) 0.044 Uiso 1 1 calc R U . . .
H10C H -0.0091(6) 0.2342(12) 0.4246(6) 0.044 Uiso 1 1 calc R U . . .
C11 C 0.2975(2) 0.02530(15) 0.40844(10) 0.0280(3) Uani 1 1 d . . . . .
H11A H 0.4266(15) -0.0140(8) 0.3986(7) 0.042 Uiso 1 1 calc R U . . .
H11B H 0.2597(15) 0.0415(3) 0.3551(7) 0.042 Uiso 1 1 calc R U . . .
H11C H 0.2432(15) -0.0318(8) 0.4428(5) 0.042 Uiso 1 1 calc R U . . .
C12 C 0.25627(19) 0.40806(13) 0.44421(8) 0.0180(3) Uani 1 1 d . . . . .
H12 H 0.139(2) 0.4448(8) 0.44216(9) 0.022 Uiso 1 1 calc R U . . .
C13 C 0.3495(2) 0.50030(14) 0.40041(10) 0.0246(3) Uani 1 1 d . . . . .
H13A H 0.3462(14) 0.5069(9) 0.3419(7) 0.037 Uiso 1 1 calc R U . . .
H13B H 0.4712(14) 0.4689(7) 0.4067(7) 0.037 Uiso 1 1 calc R U . . .
H13C H 0.2895(12) 0.5830(10) 0.4251(6) 0.037 Uiso 1 1 calc R U . . .
C14 C 0.2678(2) 0.39055(16) 0.53663(9) 0.0271(3) Uani 1 1 d . . . . .
H14A H 0.2035(16) 0.3364(12) 0.5637(4) 0.041 Uiso 1 1 calc R U . . .
H14B H 0.2172(16) 0.4720(10) 0.5629(4) 0.041 Uiso 1 1 calc R U . . .
H14C H 0.3901(14) 0.3523(12) 0.54110(11) 0.041 Uiso 1 1 calc R U . . .
C15 C 0.30554(18) 0.19561(13) 0.05455(8) 0.0173(2) Uani 1 1 d . . . . .
H15 H 0.3808(14) 0.1570(7) 0.0036(10) 0.021 Uiso 1 1 calc R U . . .
C16 C 0.1706(2) 0.32276(15) 0.03221(9) 0.0240(3) Uani 1 1 d . . . . .
H16A H 0.2333(7) 0.3762(8) 0.0007(7) 0.036 Uiso 1 1 calc R U . . .
H16B H 0.0958(14) 0.3652(7) 0.0829(6) 0.036 Uiso 1 1 calc R U . . .
H16C H 0.0977(13) 0.3070(2) -0.0010(7) 0.036 Uiso 1 1 calc R U . . .
C17 C 0.2100(2) 0.10526(16) 0.09855(10) 0.0266(3) Uani 1 1 d . . . . .
H17A H 0.2976(10) 0.0236(10) 0.1097(7) 0.040 Uiso 1 1 calc R U . . .
H17B H 0.1381(15) 0.0926(9) 0.0629(5) 0.040 Uiso 1 1 calc R U . . .
H17C H 0.1336(15) 0.1420(7) 0.1511(7) 0.040 Uiso 1 1 calc R U . . .
C18 C 0.55099(18) 0.32832(12) 0.05496(8) 0.0152(2) Uani 1 1 d . . . . .
H18 H 0.4552(17) 0.4097(14) 0.05142(10) 0.018 Uiso 1 1 calc R U . . .
C19 C 0.6781(2) 0.35280(15) 0.10037(10) 0.0251(3) Uani 1 1 d . . . . .
H19A H 0.6151(8) 0.3841(11) 0.1557(7) 0.038 Uiso 1 1 calc R U . . .
H19B H 0.7243(14) 0.4156(11) 0.0692(5) 0.038 Uiso 1 1 calc R U . . .
H19C H 0.7756(14) 0.2742(9) 0.1050(7) 0.038 Uiso 1 1 calc R U . . .
C20 C 0.6415(2) 0.28598(15) -0.03463(9) 0.0259(3) Uani 1 1 d . . . . .
H20A H 0.5551(11) 0.2768(11) -0.0630(4) 0.039 Uiso 1 1 calc R U . . .
H20B H 0.7376(15) 0.2047(11) -0.03383(9) 0.039 Uiso 1 1 calc R U . . .
H20C H 0.6893(15) 0.3495(9) -0.0641(4) 0.039 Uiso 1 1 calc R U . . .
C21 C 0.15137(17) 0.37829(11) 0.24761(7) 0.0126(2) Uani 1 1 d . . . . .
C22 C -0.01292(17) 0.35982(12) 0.26406(8) 0.0149(2) Uani 1 1 d D . . . .
C23 C -0.17523(18) 0.45259(13) 0.25892(8) 0.0163(2) Uani 1 1 d D . . . .
H23 H -0.2815(14) 0.4324(3) 0.27146(18) 0.020 Uiso 1 1 calc DR U . . .
C24 C -0.18016(18) 0.57590(13) 0.23507(8) 0.0180(3) Uani 1 1 d . . . . .
C25 C -0.02294(19) 0.60242(12) 0.21703(9) 0.0191(3) Uani 1 1 d D . . . .
H25 H -0.02395(19) 0.6864(11) 0.2002(2) 0.023 Uiso 1 1 calc DR U . . .
C26 C 0.13519(18) 0.50538(12) 0.22374(8) 0.0172(2) Uani 1 1 d D . . . .
C27 C -0.3522(2) 0.68002(15) 0.23062(9) 0.0249(3) Uani 1 1 d . . . . .
N1 N 0.60936(14) 0.12320(10) 0.25617(6) 0.01226(19) Uani 1 1 d . . . . .
F2 F -0.47950(14) 0.63632(11) 0.22360(10) 0.0553(4) Uani 1 1 d . . . . .
F3 F -0.41638(19) 0.75494(14) 0.29688(7) 0.0755(6) Uani 1 1 d . . . . .
F4 F -0.34036(13) 0.75910(9) 0.16509(6) 0.0326(2) Uani 1 1 d . . . . .
Co1 Co 0.37662(2) 0.24870(2) 0.25275(2) 0.01001(5) Uani 1 1 d . . . . .
P1 P 0.34414(4) 0.25773(3) 0.38599(2) 0.01209(7) Uani 1 1 d . . . . .
P2 P 0.44817(4) 0.21879(3) 0.11967(2) 0.01091(6) Uani 1 1 d . . . . .
F1A F -0.0151(3) 0.24451(13) 0.28453(12) 0.0183(4) Uani 0.584(3) 1 d . . P A 1
F1B F 0.2771(3) 0.5329(3) 0.20429(18) 0.0188(5) Uani 0.416(3) 1 d . . P A 2
H26 H 0.237(4) 0.530(4) 0.214(3) 0.023 Uiso 0.584(3) 1 d D U P A 1
H22 H -0.017(9) 0.276(3) 0.277(4) 0.023 Uiso 0.416(3) 1 d D U P A 2

loop_
_atom_site_aniso_label
_atom_site_aniso_U_11
_atom_site_aniso_U_22
_atom_site_aniso_U_33
_atom_site_aniso_U_23
_atom_site_aniso_U_13
_atom_site_aniso_U_12
C1 0.0128(6) 0.0216(6) 0.0137(5) -0.0042(5) -0.0053(4) 0.0011(5)
C2 0.0122(6) 0.0146(5) 0.0127(5) -0.0002(4) -0.0024(4) -0.0023(4)
C3 0.0126(6) 0.0166(6) 0.0172(6) 0.0004(4) -0.0055(5) -0.0018(5)
C4 0.0120(6) 0.0134(5) 0.0217(6) -0.0006(5) -0.0033(5) -0.0004(5)
C5 0.0145(6) 0.0128(5) 0.0167(6) -0.0021(4) 0.0001(5) -0.0002(5)
C6 0.0148(6) 0.0114(5) 0.0124(5) 0.0000(4) -0.0019(4) -0.0015(4)
C7 0.0211(7) 0.0132(5) 0.0122(5) -0.0023(4) -0.0040(5) 0.0022(5)
C8 0.0152(7) 0.0221(7) 0.0288(7) -0.0063(5) -0.0064(5) 0.0039(5)
C9 0.0208(7) 0.0269(7) 0.0124(6) 0.0054(5) -0.0053(5) -0.0092(6)
C10 0.0216(7) 0.0447(9) 0.0219(7) 0.0101(6) -0.0024(6) -0.0155(7)
C11 0.0403(9) 0.0255(7) 0.0237(7) 0.0068(6) -0.0099(6) -0.0177(7)
C12 0.0144(6) 0.0210(6) 0.0149(6) -0.0071(5) -0.0033(5) 0.0002(5)
C13 0.0271(8) 0.0199(6) 0.0267(7) -0.0070(5) -0.0061(6) -0.0059(6)
C14 0.0262(8) 0.0348(8) 0.0163(6) -0.0095(6) -0.0050(6) -0.0032(6)
C15 0.0161(6) 0.0241(6) 0.0132(6) -0.0047(5) -0.0025(5) -0.0080(5)
C16 0.0181(7) 0.0357(8) 0.0174(6) -0.0004(5) -0.0079(5) -0.0060(6)
C17 0.0288(8) 0.0324(8) 0.0243(7) -0.0085(6) 0.0005(6) -0.0193(7)
C18 0.0154(6) 0.0156(5) 0.0136(5) 0.0016(4) -0.0016(4) -0.0055(5)
C19 0.0227(7) 0.0293(7) 0.0291(8) 0.0017(6) -0.0066(6) -0.0157(6)
C20 0.0315(8) 0.0283(7) 0.0160(6) 0.0008(5) 0.0040(6) -0.0137(6)
C21 0.0131(6) 0.0135(5) 0.0091(5) -0.0013(4) -0.0032(4) -0.0012(4)
C22 0.0155(6) 0.0161(6) 0.0116(5) -0.0018(4) -0.0039(4) -0.0025(5)
C23 0.0127(6) 0.0219(6) 0.0126(5) -0.0017(4) -0.0040(4) -0.0028(5)
C24 0.0151(6) 0.0185(6) 0.0147(6) -0.0004(4) -0.0059(5) 0.0027(5)
C25 0.0204(7) 0.0133(6) 0.0201(6) 0.0016(5) -0.0067(5) -0.0005(5)
C26 0.0162(6) 0.0161(6) 0.0169(6) -0.0009(4) -0.0043(5) -0.0019(5)
C27 0.0184(7) 0.0258(7) 0.0208(7) 0.0014(5) -0.0061(5) 0.0047(6)
N1 0.0121(5) 0.0119(4) 0.0102(4) -0.0002(3) -0.0018(4) -0.0014(4)
F2 0.0183(5) 0.0408(6) 0.1010(11) 0.0280(7) -0.0224(6) -0.0047(5)
F3 0.0643(9) 0.0773(9) 0.0316(6) -0.0285(6) -0.0229(6) 0.0542(7)
F4 0.0276(5) 0.0259(5) 0.0359(5) 0.0111(4) -0.0130(4) 0.0016(4)
Co1 0.00948(8) 0.00996(8) 0.00834(8) -0.00053(5) -0.00206(5) -0.00048(6)
P1 0.01042(14) 0.01475(14) 0.00876(13) -0.00118(10) -0.00195(11) -0.00133(11)
P2 0.01184(14) 0.01080(13) 0.00884(13) -0.00053(10) -0.00212(10) -0.00236(11)
F1A 0.0179(7) 0.0123(7) 0.0250(8) 0.0032(6) -0.0042(5) -0.0067(6)
F1B 0.0133(11) 0.0157(9) 0.0272(12) 0.0033(8) -0.0027(9) -0.0068(8)

loop_
_atom_type_symbol
_atom_type_description
_atom_type_scat_dispersion_real
_atom_type_scat_dispersion_imag
_atom_type_scat_source
C C 0.0033 0.0016 'International Tables Vol C Tables 4.2.6.8 and 6.1.1.4'
H H 0.0000 0.0000 'International Tables Vol C Tables 4.2.6.8 and 6.1.1.4'
N N 0.0061 0.0033 'International Tables Vol C Tables 4.2.6.8 and 6.1.1.4'
O O 0.0106 0.0060 'International Tables Vol C Tables 4.2.6.8 and 6.1.1.4'
F F 0.0171 0.0103 'International Tables Vol C Tables 4.2.6.8 and 6.1.1.4'
Co Co 0.3494 0.9721 'International Tables Vol C Tables 4.2.6.8 and 6.1.1.4'
P P 0.1023 0.0942 'International Tables Vol C Tables 4.2.6.8 and 6.1.1.4'

loop_
_geom_angle_atom_site_label_1
_geom_angle_atom_site_label_2
_geom_angle_atom_site_label_3
_geom_angle
C2 C1 P1 108.61(9)
N1 C2 C3 123.09(11)
N1 C2 C1 116.41(11)
C3 C2 C1 120.48(11)
C2 C3 C4 121.17(12)
C5 C4 C3 116.05(12)
C5 C4 C8 122.43(12)
C3 C4 C8 121.51(12)
C6 C5 C4 121.33(12)
N1 C6 C5 122.89(12)
N1 C6 C7 116.17(11)
C5 C6 C7 120.93(11)
C6 C7 P2 108.65(8)
C11 C9 C10 111.30(13)
C11 C9 P1 108.32(10)
C10 C9 P1 111.98(10)
C14 C12 C13 110.55(12)
C14 C12 P1 114.28(10)
C13 C12 P1 109.93(9)
C17 C15 C16 110.47(12)
C17 C15 P2 110.64(10)
C16 C15 P2 111.75(9)
C19 C18 C20 111.50(12)
C19 C18 P2 109.11(9)
C20 C18 P2 115.10(9)
C22 C21 C26 112.14(11)
C22 C21 Co1 125.60(9)
C26 C21 Co1 122.24(10)
F1A C22 C23 116.13(14)
F1A C22 C21 118.10(13)
C23 C22 C21 125.76(12)
C22 C23 C24 118.63(13)
C23 C24 C25 119.39(12)
C23 C24 C27 120.73(13)
C25 C24 C27 119.86(13)
C26 C25 C24 119.15(12)
F1B C26 C25 117.13(16)
F1B C26 C21 117.90(16)
C25 C26 C21 124.92(13)
F3 C27 F4 104.81(13)
F3 C27 F2 106.87(15)
F4 C27 F2 105.22(12)
F3 C27 C24 113.21(12)
F4 C27 C24 113.24(13)
F2 C27 C24 112.78(13)
C2 N1 C6 115.45(10)
C2 N1 Co1 122.33(8)
C6 N1 Co1 122.21(8)
C21 Co1 N1 177.47(5)
C21 Co1 P1 94.91(4)
N1 Co1 P1 85.61(3)
C21 Co1 P2 93.69(4)
N1 Co1 P2 85.79(3)
P1 Co1 P2 171.393(14)
C1 P1 C12 103.65(6)
C1 P1 C9 102.41(6)
C12 P1 C9 104.34(6)
C1 P1 Co1 101.25(4)
C12 P1 Co1 124.01(5)
C9 P1 Co1 117.98(5)
C7 P2 C15 103.06(6)
C7 P2 C18 104.44(6)
C15 P2 C18 103.38(6)
C7 P2 Co1 100.77(4)
C15 P2 Co1 126.06(4)
C18 P2 Co1 116.31(4)

loop_
_geom_bond_atom_site_label_1
_geom_bond_atom_site_label_2
_geom_bond_distance
C1 C2 1.4989(18)
C1 P1 1.8388(13)
C2 N1 1.3736(16)
C2 C3 1.3807(18)
C3 C4 1.3924(18)
C4 C5 1.3879(19)
C4 C8 1.5014(18)
C5 C6 1.3832(18)
C6 N1 1.3748(16)
C6 C7 1.4992(18)
C7 P2 1.8381(13)
C9 C11 1.526(2)
C9 C10 1.529(2)
C9 P1 1.8557(14)
C12 C14 1.5306(19)
C12 C13 1.532(2)
C12 P1 1.8476(13)
C15 C17 1.528(2)
C15 C16 1.533(2)
C15 P2 1.8515(13)
C18 C19 1.524(2)
C18 C20 1.5261(19)
C18 P2 1.8528(13)
C21 C22 1.4010(18)
C21 C26 1.4087(18)
C21 Co1 1.9155(12)
C22 F1A 1.3103(18)
C22 C23 1.3822(18)
C23 C24 1.3897(19)
C24 C25 1.389(2)
C24 C27 1.4892(19)
C25 C26 1.3841(18)
C26 F1B 1.276(2)
C27 F3 1.3304(19)
C27 F4 1.3345(17)
C27 F2 1.335(2)
N1 Co1 1.9367(10)
Co1 P1 2.1504(3)
Co1 P2 2.1562(3)

loop_
_geom_torsion_atom_site_label_1
_geom_torsion_atom_site_label_2
_geom_torsion_atom_site_label_3
_geom_torsion_atom_site_label_4
_geom_torsion
P1 C1 C2 N1 17.67(14)
P1 C1 C2 C3 -164.20(10)
N1 C2 C3 C4 1.2(2)
C1 C2 C3 C4 -176.84(12)
C2 C3 C4 C5 -0.83(19)
C2 C3 C4 C8 178.46(13)
C3 C4 C5 C6 -0.39(19)
C8 C4 C5 C6 -179.67(13)
C4 C5 C6 N1 1.4(2)
C4 C5 C6 C7 -177.44(12)
N1 C6 C7 P2 20.61(14)
C5 C6 C7 P2 -160.49(10)
C26 C21 C22 F1A 178.02(14)
Co1 C21 C22 F1A -0.26(19)
C26 C21 C22 C23 -0.45(18)
Co1 C21 C22 C23 -178.73(10)
F1A C22 C23 C24 -178.15(14)
C21 C22 C23 C24 0.3(2)
C22 C23 C24 C25 0.11(19)
C22 C23 C24 C27 -178.47(12)
C23 C24 C25 C26 -0.4(2)
C27 C24 C25 C26 178.19(13)
C24 C25 C26 F1B 178.04(19)
C24 C25 C26 C21 0.3(2)
C22 C21 C26 F1B -177.61(18)
Co1 C21 C26 F1B 0.7(2)
C22 C21 C26 C25 0.12(19)
Co1 C21 C26 C25 178.47(11)
C23 C24 C27 F3 100.51(18)
C25 C24 C27 F3 -78.07(19)
C23 C24 C27 F4 -140.36(14)
C25 C24 C27 F4 41.07(19)
C23 C24 C27 F2 -21.00(19)
C25 C24 C27 F2 160.43(14)
C3 C2 N1 C6 -0.19(18)
C1 C2 N1 C6 177.89(11)
C3 C2 N1 Co1 -178.69(10)
C1 C2 N1 Co1 -0.62(15)
C5 C6 N1 C2 -1.07(18)
C7 C6 N1 C2 177.81(11)
C5 C6 N1 Co1 177.44(10)
C7 C6 N1 Co1 -3.68(15)
C2 C1 P1 C12 -153.47(9)
C2 C1 P1 C9 98.21(10)
C2 C1 P1 Co1 -24.04(10)
C14 C12 P1 C1 -58.62(12)
C13 C12 P1 C1 66.35(11)
C14 C12 P1 C9 48.26(12)
C13 C12 P1 C9 173.23(10)
C14 C12 P1 Co1 -172.57(9)
C13 C12 P1 Co1 -47.60(11)
C11 C9 P1 C1 -74.85(11)
C10 C9 P1 C1 162.03(11)
C11 C9 P1 C12 177.35(10)
C10 C9 P1 C12 54.24(12)
C11 C9 P1 Co1 35.21(11)
C10 C9 P1 Co1 -87.90(11)
C6 C7 P2 C15 -156.87(9)
C6 C7 P2 C18 95.37(10)
C6 C7 P2 Co1 -25.62(10)
C17 C15 P2 C7 70.91(11)
C16 C15 P2 C7 -165.55(10)
C17 C15 P2 C18 179.47(10)
C16 C15 P2 C18 -56.99(11)
C17 C15 P2 Co1 -43.06(12)
C16 C15 P2 Co1 80.48(10)
C19 C18 P2 C7 -70.73(11)
C20 C18 P2 C7 55.46(12)
C19 C18 P2 C15 -178.25(10)
C20 C18 P2 C15 -52.06(12)
C19 C18 P2 Co1 39.31(11)
C20 C18 P2 Co1 165.50(9)
